data_1533552
loop_
_publ_author_name
'Awana, V.P.S.'
'Takayama-Muromachi, E.'
'Malik, S.K.'
'Yelon, W.B.'
'Karppinen, M.'
'Krishnamurty, V.V.'
'Yamauchi, H.'

_publ_section_title
;
 Cation intermixing and ordering phenomenon in M-O layer of M Sr2 Y Cu2 Oz
 (M-1212) compounds with M = Fe, Co, Al and Ga: a neutron powder
 diffraction study
;
_journal_name_full 'Journal of Applied Physics'
_journal_page_first 8221
_journal_page_last 8223
_journal_volume 93
_journal_year 2003
_chemical_formula_sum 'Al Cu2 O7.053 Sr2 Y'
_chemical_name_systematic 'Al Sr2 Y Cu2 O7.053'
_space_group_IT_number 46
_symmetry_space_group_name_Hall 'I 2 -2a'
_symmetry_space_group_name_H-M 'I m a 2'
_cell_angle_alpha 90
_cell_angle_beta 90
_cell_angle_gamma 90
_cell_formula_units_Z 4
_cell_length_a 22.1998
_cell_length_b 5.4649
_cell_length_c 5.46338
_cell_volume 662.816
_citation_journal_id_ASTM JAPIAU
_cod_data_source_file Awana_JAPIAU_2003_671.cif
_cod_data_source_block Al1Cu2O7.053Sr2Y1
_cod_original_cell_volume 662.8156
_cod_original_formula_sum 'Al1 Cu2 O7.053 Sr2 Y1'
_cod_database_code 1533552

loop_
_symmetry_equiv_pos_as_xyz
x,y,z
-x,-y,z
-x+1/2,y,z
x+1/2,-y,z
x+1/2,y+1/2,z+1/2
-x+1/2,-y+1/2,z+1/2
-x+1,y+1/2,z+1/2
x+1,-y+1/2,z+1/2

loop_
_atom_site_label
_atom_site_type_symbol
_atom_site_fract_x
_atom_site_fract_y
_atom_site_fract_z
_atom_site_occupancy
_atom_site_U_iso_or_equiv
O4 O-2 0.321 0.49 0.033 1 0.0
Sr1 Sr+2 0.345 0.004 0.023 1 0.0
O2 O-2 0.432 0.74 0.256 1 0.0
Y1 Y+3 0 0 0 1 0.0
Cu1 Cu+2 0.424 0.006 0.506 1 0.0
Al1 Al+3 0.25 0.5 0 1 0.0
O1 O-2 0.25 0.25 0.25 1.053 0.0
O3 O-2 0.431 0.246 0.767 1 0.0
